data_4517591
loop_
_publ_author_name
'Chen, Jian'
'Xia, Jianxing'
'Gao, Wei-Jie'
'Yu, Hui-Juan'
'Zhong, Jun-Xing'
'Jia, Chunyang'
'Qin, Yuan-Shou'
'She, Zhigang'
'Kuang, Dai-Bin'
'Shao, Guang'

_publ_section_title
;
 Tetraphenylbutadiene-Based Symmetric 3D Hole-Transporting Materials for
 Perovskite Solar Cells: A Trial Trade-off between Charge Mobility and
 Film Morphology.
;
_journal_name_full 'ACS applied materials &amp; interfaces'
_journal_paper_doi 10.1021/acsami.0c02751
_journal_year 2020
_chemical_formula_moiety 'C42 H37 N2 O4, 2(C H2 Cl2)'
_chemical_formula_sum 'C44 H41 Cl4 N2 O4'
_chemical_formula_weight 803.59
_space_group_crystal_system monoclinic
_space_group_IT_number 15
_space_group_name_Hall '-C 2yc'
_space_group_name_H-M_alt 'C 1 2/c 1'
_atom_sites_solution_hydrogens geom
_atom_sites_solution_primary dual
_audit_creation_date 2019-03-19
_audit_creation_method
;
Olex2 1.2
(compiled 2018.05.29 svn.r3508 for OlexSys, GUI svn.r5506)
;
_cell_angle_alpha 90
_cell_angle_beta 95.6710(10)
_cell_angle_gamma 90
_cell_formula_units_Z 8
_cell_length_a 24.3715(3)
_cell_length_b 8.78720(10)
_cell_length_c 37.3337(4)
_cell_measurement_reflns_used 18000
_cell_measurement_temperature 150.00(10)
_cell_measurement_theta_max 74.4370
_cell_measurement_theta_min 4.1160
_cell_volume 7956.15(16)
_computing_cell_refinement 'CrysAlisPro 1.171.39.46 (Rigaku OD, 2018)'
_computing_data_collection 'CrysAlisPro 1.171.39.46 (Rigaku OD, 2018)'
_computing_data_reduction 'CrysAlisPro 1.171.39.46 (Rigaku OD, 2018)'
_computing_molecular_graphics 'Olex2 (Dolomanov et al., 2009)'
_computing_publication_material 'Olex2 (Dolomanov et al., 2009)'
_computing_structure_refinement 'ShelXL (Sheldrick, 2015)'
_computing_structure_solution 'ShelXT (Sheldrick, 2015)'
_diffrn_ambient_environment N~2~
_diffrn_ambient_temperature 150.00(10)
_diffrn_detector 'CCD plate'
_diffrn_detector_area_resol_mean 5.2913
_diffrn_detector_type AtlasS2
_diffrn_measured_fraction_theta_full 0.999
_diffrn_measured_fraction_theta_max 0.983
_diffrn_measurement_details
;
List of Runs (angles in degrees, time in seconds):

  # Type    Start    End  Width  t~exp~   \w     \q     \k     \f   Frames
--------------------------------------------------------------------------
  1  \w   -114.00 -20.00   1.00    4.98    --  -41.14 -38.00  90.00   94
  2  \w    -76.00 -50.00   1.00    4.98    --  -41.14 -38.00  30.00   26
  3  \w    -82.00 -15.00   1.00    4.98    --  -41.14 -57.00  30.00   67
  4  \w    -53.00 -27.00   1.00    4.98    --  -41.14 -38.00 -60.00   26
  5  \w    -67.00  31.00   1.00    4.98    --  -41.14  57.00-120.00   98
  6  \w     23.00  84.00   1.00    4.98    --   41.14-125.00 -30.00   61
  7  \w     27.00  86.00   1.00    4.98    --   41.14-125.00 120.00   59
  8  \w     78.00 105.00   1.00   18.00    --  107.79  77.00 -30.00   27
  9  \w     75.00 100.00   1.00   18.00    --  107.79  77.00   0.00   25
 10  \w     77.00 111.00   1.00   18.00    --  107.79-104.00 -89.00   34
 11  \w     82.00 178.00   1.00   18.00    --  107.79  45.00  60.00   96
 12  \w    128.00 178.00   1.00   18.00    --  107.79  77.00   0.00   50
 13  \w    107.00 151.00   1.00   18.00    --  107.79 125.00 150.00   44
 14  \w     79.00 105.00   1.00   18.00    --  107.79  61.00  60.00   26
 15  \w     79.00 105.00   1.00   18.00    --  107.79  61.00  30.00   26
 16  \w     86.00 166.00   1.00   18.00    --  107.79  45.00  90.00   80
 17  \w     32.00 132.00   1.00   18.00    --  107.79 -77.00  60.00  100
 18  \w     76.00 101.00   1.00   18.00    --  107.79  77.00  30.00   25
 19  \w     99.00 131.00   1.00   18.00    --  107.79  45.00 -30.00   32
 20  \w     81.00 109.00   1.00   18.00    --  107.79  61.00   0.00   28
 21  \w     82.00 172.00   1.00   18.00    --  107.79  30.00-120.00   90
 22  \w     82.00 107.00   1.00   18.00    --  107.79  45.00   0.00   25
 23  \w    115.00 176.00   1.00   18.00    --  107.79  77.00 -30.00   61
 24  \w     43.00  69.00   1.00   18.00    --  107.79-104.00 -89.00   26
 25  \w     82.00 124.00   1.00   18.00    --  107.79  45.00  30.00   42
 26  \w     46.00 136.00   1.00   18.00    --  107.79 -30.00  30.00   90
;
_diffrn_measurement_device 'four-circle diffractometer'
_diffrn_measurement_device_type 'SuperNova, Dual, Cu at home/near, AtlasS2'
_diffrn_measurement_method '\w scans'
_diffrn_orient_matrix_type 'CrysAlisPro convention (1999,Acta A55,543-557)'
_diffrn_orient_matrix_UB_11 -0.0201354000
_diffrn_orient_matrix_UB_12 -0.0945748000
_diffrn_orient_matrix_UB_13 0.0309080000
_diffrn_orient_matrix_UB_21 -0.0498427000
_diffrn_orient_matrix_UB_22 -0.0547909000
_diffrn_orient_matrix_UB_23 -0.0252911000
_diffrn_orient_matrix_UB_31 0.0338054000
_diffrn_orient_matrix_UB_32 -0.1370868000
_diffrn_orient_matrix_UB_33 -0.0112032000
_diffrn_radiation_monochromator mirror
_diffrn_radiation_probe x-ray
_diffrn_radiation_type CuK\a
_diffrn_radiation_wavelength 1.54184
_diffrn_reflns_av_R_equivalents 0.0344
_diffrn_reflns_av_unetI/netI 0.0248
_diffrn_reflns_Laue_measured_fraction_full 0.999
_diffrn_reflns_Laue_measured_fraction_max 0.983
_diffrn_reflns_limit_h_max 30
_diffrn_reflns_limit_h_min -28
_diffrn_reflns_limit_k_max 10
_diffrn_reflns_limit_k_min -10
_diffrn_reflns_limit_l_max 40
_diffrn_reflns_limit_l_min -46
_diffrn_reflns_number 30175
_diffrn_reflns_point_group_measured_fraction_full 0.999
_diffrn_reflns_point_group_measured_fraction_max 0.983
_diffrn_reflns_theta_full 67.684
_diffrn_reflns_theta_max 74.182
_diffrn_reflns_theta_min 3.645
_diffrn_source 'micro-focus sealed X-ray tube'
_diffrn_source_type 'SuperNova (Cu) X-ray Source'
_exptl_absorpt_coefficient_mu 3.067
_exptl_absorpt_correction_T_max 1.00000
_exptl_absorpt_correction_T_min 0.49193
_exptl_absorpt_correction_type multi-scan
_exptl_absorpt_process_details
;
CrysAlisPro 1.171.39.46 (Rigaku Oxford Diffraction, 2018)
Empirical absorption correction using spherical harmonics,
 implemented in SCALE3 ABSPACK scaling algorithm.
;
_exptl_crystal_colour orange
_exptl_crystal_colour_primary orange
_exptl_crystal_density_diffrn 1.342
_exptl_crystal_description block
_exptl_crystal_F_000 3352
_exptl_crystal_size_max 0.35
_exptl_crystal_size_mid 0.12
_exptl_crystal_size_min 0.05
_refine_diff_density_max 0.906
_refine_diff_density_min -0.983
_refine_diff_density_rms 0.068
_refine_ls_extinction_method none
_refine_ls_goodness_of_fit_ref 1.042
_refine_ls_hydrogen_treatment constr
_refine_ls_matrix_type full
_refine_ls_number_parameters 518
_refine_ls_number_reflns 7951
_refine_ls_number_restraints 18
_refine_ls_restrained_S_all 1.091
_refine_ls_R_factor_all 0.0600
_refine_ls_R_factor_gt 0.0568
_refine_ls_shift/su_max 0.001
_refine_ls_shift/su_mean 0.000
_refine_ls_structure_factor_coef Fsqd
_refine_ls_weighting_details 'w=1/[\s^2^(Fo^2^)+(0.0841P)^2^+16.5913P] where P=(Fo^2^+2Fc^2^)/3'
_refine_ls_weighting_scheme calc
_refine_ls_wR_factor_gt 0.1553
_refine_ls_wR_factor_ref 0.1589
_reflns_Friedel_coverage 0.000
_reflns_number_gt 7328
_reflns_number_total 7951
_reflns_threshold_expression 'I > 2\s(I)'
_cod_data_source_file am0c02751_si_003.cif
_cod_data_source_block 18112708
_cod_database_code 4517591
_shelx_shelxl_version_number 2017/1
_chemical_oxdiff_formula 'C H O N'
_chemical_oxdiff_usercomment MS-02
_shelx_space_group_comment
;
The symmetry employed for this shelxl refinement is uniquely defined
by the following loop, which should always be used as a source of
symmetry information in preference to the above space-group names.
They are only intended as comments.
;
_reflns_odcompleteness_completeness 99.88
_reflns_odcompleteness_iscentric 1
_reflns_odcompleteness_theta 66.97
_olex2_refinement_description
;
1. Fixed Uiso
 At 1.2 times of:
  All C(H) groups, All C(H,H) groups
 At 1.5 times of:
  All C(H,H,H) groups
2. Uiso/Uaniso restraints and constraints
Cl3 \\sim Cl3A: within 2A with sigma of 0.001 and sigma for terminal atoms of
0.002
C44 \\sim C44A: within 2A with sigma of 0.001 and sigma for terminal atoms of
0.002
Cl4 \\sim Cl4A: within 2A with sigma of 0.001 and sigma for terminal atoms of
0.002
3. Others
 Fixed Sof: C44(0.5) H44A(0.5) H44B(0.5) Cl3(0.5) Cl4(0.5) C44A(0.5) H44C(0.5)
 H44D(0.5) Cl3A(0.5) Cl4A(0.5)
4.a Secondary CH2 refined with riding coordinates:
 C43(H43A,H43B), C44(H44A,H44B), C44A(H44C,H44D)
4.b Aromatic/amide H refined with riding coordinates:
 C2(H2), C3(H3), C5(H5), C6(H6), C8(H8), C9(H9), C11(H11), C12(H12), C14(H14),
 C15(H15), C17(H17), C18(H18), C20(H20), C21(H21), C23(H23), C24(H24), C26(H26),
  C27(H27), C29(H29), C30(H30), C32(H32), C33(H33), C35(H35), C36(H36), C38(H38)
4.c Idealised Me refined as rotating group:
 C39(H39A,H39B,H39C), C40(H40A,H40B,H40C), C41(H41A,H41B,H41C), C42(H42A,H42B,
 H42C)
;
_olex2_submission_special_instructions 'No special instructions were received'
_oxdiff_exptl_absorpt_empirical_details
;
Empirical correction (ABSPACK) includes:
- Absorption correction using spherical harmonics
- Frame scaling
;
_oxdiff_exptl_absorpt_empirical_full_max 1.676
_oxdiff_exptl_absorpt_empirical_full_min 0.639

loop_
_space_group_symop_operation_xyz
'x, y, z'
'-x, y, -z+1/2'
'x+1/2, y+1/2, z'
'-x+1/2, y+1/2, -z+1/2'
'-x, -y, -z'
'x, -y, z-1/2'
'-x+1/2, -y+1/2, -z'
'x+1/2, -y+1/2, z-1/2'

loop_
_atom_site_label
_atom_site_type_symbol
_atom_site_fract_x
_atom_site_fract_y
_atom_site_fract_z
_atom_site_U_iso_or_equiv
_atom_site_adp_type
_atom_site_occupancy
_atom_site_site_symmetry_order
_atom_site_calc_flag
_atom_site_refinement_flags_posn
_atom_site_refinement_flags_adp
_atom_site_refinement_flags_occupancy
_atom_site_disorder_assembly
_atom_site_disorder_group
C1 C 0.38495(9) 0.3396(3) 0.44393(6) 0.0306(5) Uani 1 1 d . . . . .
C2 C 0.38730(9) 0.2584(3) 0.41208(6) 0.0305(5) Uani 1 1 d . . . . .
H2 H 0.355720 0.247876 0.396136 0.037 Uiso 1 1 calc R . . . .
C3 C 0.43620(9) 0.1935(3) 0.40402(6) 0.0273(4) Uani 1 1 d . . . . .
H3 H 0.436903 0.136571 0.383069 0.033 Uiso 1 1 calc R . . . .
C4 C 0.48473(8) 0.2122(2) 0.42699(5) 0.0236(4) Uani 1 1 d . . . . .
C5 C 0.48176(9) 0.2926(2) 0.45891(6) 0.0267(4) Uani 1 1 d . . . . .
H5 H 0.513433 0.304906 0.474694 0.032 Uiso 1 1 calc R . . . .
C6 C 0.43220(9) 0.3549(3) 0.46763(6) 0.0304(5) Uani 1 1 d . . . . .
H6 H 0.430793 0.406516 0.489264 0.037 Uiso 1 1 calc R . . . .
C7 C 0.57957(8) 0.1294(2) 0.44528(5) 0.0220(4) Uani 1 1 d . . . . .
C8 C 0.62892(9) 0.2079(3) 0.44339(5) 0.0264(4) Uani 1 1 d . . . . .
H8 H 0.632908 0.271677 0.423941 0.032 Uiso 1 1 calc R . . . .
C9 C 0.67190(9) 0.1918(3) 0.47005(6) 0.0286(4) Uani 1 1 d . . . . .
H9 H 0.705027 0.242413 0.468262 0.034 Uiso 1 1 calc R . . . .
C10 C 0.66549(8) 0.0994(2) 0.49971(5) 0.0239(4) Uani 1 1 d . . . . .
C11 C 0.61677(8) 0.0196(2) 0.50182(5) 0.0234(4) Uani 1 1 d . . . . .
H11 H 0.612616 -0.042867 0.521485 0.028 Uiso 1 1 calc R . . . .
C12 C 0.57421(8) 0.0336(2) 0.47432(5) 0.0229(4) Uani 1 1 d . . . . .
H12 H 0.541867 -0.021710 0.475388 0.028 Uiso 1 1 calc R . . . .
C13 C 0.54727(8) 0.1440(2) 0.38142(5) 0.0214(4) Uani 1 1 d . . . . .
C14 C 0.52977(8) 0.2583(2) 0.35705(5) 0.0219(4) Uani 1 1 d . . . . .
H14 H 0.511359 0.343016 0.364816 0.026 Uiso 1 1 calc R . . . .
C15 C 0.53978(8) 0.2461(2) 0.32123(5) 0.0204(4) Uani 1 1 d . . . . .
H15 H 0.527184 0.322107 0.305144 0.024 Uiso 1 1 calc R . . . .
C16 C 0.56830(7) 0.1223(2) 0.30878(5) 0.0180(4) Uani 1 1 d . . . . .
C17 C 0.58875(8) 0.0137(2) 0.33400(5) 0.0215(4) Uani 1 1 d . . . . .
H17 H 0.610081 -0.066175 0.326707 0.026 Uiso 1 1 calc R . . . .
C18 C 0.57780(8) 0.0228(2) 0.36980(5) 0.0226(4) Uani 1 1 d . . . . .
H18 H 0.590902 -0.052277 0.386015 0.027 Uiso 1 1 calc R . . . .
C19 C 0.63029(7) 0.0966(2) 0.25799(5) 0.0186(4) Uani 1 1 d . . . . .
C20 C 0.64031(8) 0.0530(2) 0.22300(5) 0.0226(4) Uani 1 1 d . . . . .
H20 H 0.610620 0.025875 0.206663 0.027 Uiso 1 1 calc R . . . .
C21 C 0.69264(8) 0.0490(2) 0.21215(5) 0.0237(4) Uani 1 1 d . . . . .
H21 H 0.697528 0.019039 0.188784 0.028 Uiso 1 1 calc R . . . .
C22 C 0.73875(8) 0.0895(2) 0.23573(5) 0.0211(4) Uani 1 1 d . . . . .
C23 C 0.72983(8) 0.1317(2) 0.27068(5) 0.0229(4) Uani 1 1 d . . . . .
H23 H 0.759617 0.158732 0.286945 0.027 Uiso 1 1 calc R . . . .
C24 C 0.67679(8) 0.1339(2) 0.28147(5) 0.0208(4) Uani 1 1 d . . . . .
H24 H 0.672046 0.161020 0.305049 0.025 Uiso 1 1 calc R . . . .
C25 C 0.83936(7) 0.0821(2) 0.24950(5) 0.0206(4) Uani 1 1 d . . . . .
C26 C 0.87868(9) 0.1952(2) 0.24898(5) 0.0248(4) Uani 1 1 d . . . . .
H26 H 0.873574 0.272973 0.232089 0.030 Uiso 1 1 calc R . . . .
C27 C 0.92578(8) 0.1947(2) 0.27332(6) 0.0253(4) Uani 1 1 d . . . . .
H27 H 0.952272 0.270386 0.272414 0.030 Uiso 1 1 calc R . . . .
C28 C 0.93282(8) 0.0803(2) 0.29889(5) 0.0232(4) Uani 1 1 d . . . . .
C29 C 0.89385(9) -0.0353(2) 0.29924(6) 0.0276(4) Uani 1 1 d . . . . .
H29 H 0.898965 -0.113184 0.316113 0.033 Uiso 1 1 calc R . . . .
C30 C 0.84754(8) -0.0350(2) 0.27460(6) 0.0256(4) Uani 1 1 d . . . . .
H30 H 0.821828 -0.113116 0.274797 0.031 Uiso 1 1 calc R . . . .
C31 C 0.79983(7) 0.1124(2) 0.18734(5) 0.0215(4) Uani 1 1 d . . . . .
C32 C 0.77471(9) 0.2330(3) 0.16835(6) 0.0301(5) Uani 1 1 d . . . . .
H32 H 0.751889 0.298248 0.179714 0.036 Uiso 1 1 calc R . . . .
C33 C 0.78310(9) 0.2580(3) 0.13246(6) 0.0333(5) Uani 1 1 d . . . . .
H33 H 0.765510 0.338326 0.119799 0.040 Uiso 1 1 calc R . . . .
C34 C 0.81792(8) 0.1621(3) 0.11582(6) 0.0277(4) Uani 1 1 d . . . . .
C35 C 0.84408(9) 0.0432(3) 0.13484(6) 0.0292(4) Uani 1 1 d . . . . .
H35 H 0.867839 -0.020053 0.123706 0.035 Uiso 1 1 calc R . . . .
C36 C 0.83505(8) 0.0181(2) 0.17037(6) 0.0257(4) Uani 1 1 d . . . . .
H36 H 0.852646 -0.062320 0.182970 0.031 Uiso 1 1 calc R . . . .
C37 C 0.57414(7) 0.1053(2) 0.26958(5) 0.0180(4) Uani 1 1 d . . . . .
C38 C 0.52824(7) 0.1013(2) 0.24569(5) 0.0199(4) Uani 1 1 d . . . . .
H38 H 0.533773 0.098299 0.221405 0.024 Uiso 1 1 calc R . . . .
C39 C 0.33087(12) 0.4908(4) 0.48043(9) 0.0530(7) Uani 1 1 d . . . . .
H39A H 0.356910 0.572652 0.480170 0.079 Uiso 1 1 calc GR . . . .
H39B H 0.339325 0.430595 0.501725 0.079 Uiso 1 1 calc GR . . . .
H39C H 0.294327 0.531669 0.480306 0.079 Uiso 1 1 calc GR . . . .
C40 C 0.70505(10) 0.0035(3) 0.55604(7) 0.0429(6) Uani 1 1 d . . . . .
H40A H 0.699576 -0.100551 0.548722 0.064 Uiso 1 1 calc GR . . . .
H40B H 0.674184 0.037176 0.568068 0.064 Uiso 1 1 calc GR . . . .
H40C H 0.738157 0.011602 0.572146 0.064 Uiso 1 1 calc GR . . . .
C41 C 0.80854(11) 0.3076(4) 0.06153(7) 0.0459(7) Uani 1 1 d . . . . .
H41A H 0.821652 0.309181 0.038113 0.069 Uiso 1 1 calc GR . . . .
H41B H 0.821260 0.396891 0.074652 0.069 Uiso 1 1 calc GR . . . .
H41C H 0.768958 0.305897 0.059023 0.069 Uiso 1 1 calc GR . . . .
C42 C 1.01793(10) 0.1858(4) 0.32386(7) 0.0433(6) Uani 1 1 d . . . . .
H42A H 1.033850 0.179316 0.301399 0.065 Uiso 1 1 calc GR . . . .
H42B H 1.046091 0.169899 0.343360 0.065 Uiso 1 1 calc GR . . . .
H42C H 1.001854 0.284676 0.326097 0.065 Uiso 1 1 calc GR . . . .
N1 N 0.53494(7) 0.1492(2) 0.41792(4) 0.0264(4) Uani 1 1 d . . . . .
N2 N 0.79160(7) 0.0851(2) 0.22409(4) 0.0249(4) Uani 1 1 d . . . . .
O1 O 0.33392(7) 0.3979(2) 0.44943(6) 0.0443(4) Uani 1 1 d . . . . .
O2 O 0.70983(6) 0.0957(2) 0.52528(4) 0.0350(4) Uani 1 1 d . . . . .
O3 O 0.82883(7) 0.1760(2) 0.08042(4) 0.0398(4) Uani 1 1 d . . . . .
O4 O 0.97642(6) 0.07250(18) 0.32496(4) 0.0306(3) Uani 1 1 d . . . . .
C43 C 1.02444(11) 0.1476(3) 0.08690(7) 0.0419(6) Uani 1 1 d . . . . .
H43A H 1.040069 0.045993 0.087159 0.050 Uiso 1 1 calc R . . . .
H43B H 1.032598 0.191173 0.110693 0.050 Uiso 1 1 calc R . . . .
Cl1 Cl 0.95238(3) 0.13638(8) 0.07653(2) 0.04437(17) Uani 1 1 d . . . . .
Cl2 Cl 1.05496(3) 0.26069(8) 0.05498(2) 0.04830(18) Uani 1 1 d . . . . .
C44 C 0.3199(6) 0.6540(14) 0.3851(3) 0.093(3) Uani 0.5 1 d . U P A 2
H44A H 0.336056 0.674233 0.409396 0.112 Uiso 0.5 1 calc R . P A 2
H44B H 0.329492 0.550709 0.378965 0.112 Uiso 0.5 1 calc R . P A 2
Cl3 Cl 0.3460(4) 0.7724(12) 0.3574(3) 0.0911(18) Uani 0.5 1 d . U P A 2
Cl4 Cl 0.2432(2) 0.6700(6) 0.38354(12) 0.0758(8) Uani 0.5 1 d . U P A 2
C44A C 0.3245(6) 0.6221(14) 0.3673(3) 0.094(3) Uani 0.5 1 d . U P B 1
H44C H 0.340924 0.566939 0.388212 0.112 Uiso 0.5 1 calc R . P B 1
H44D H 0.324178 0.557954 0.346175 0.112 Uiso 0.5 1 calc R . P B 1
Cl3A Cl 0.3609(3) 0.8090(11) 0.3611(3) 0.0930(19) Uani 0.5 1 d . U P B 1
Cl4A Cl 0.2520(2) 0.6943(7) 0.37429(12) 0.0928(10) Uani 0.5 1 d . U P B 1

loop_
_atom_site_aniso_label
_atom_site_aniso_U_11
_atom_site_aniso_U_22
_atom_site_aniso_U_33
_atom_site_aniso_U_23
_atom_site_aniso_U_13
_atom_site_aniso_U_12
C1 0.0222(10) 0.0312(11) 0.0403(12) 0.0009(9) 0.0125(9) 0.0028(8)
C2 0.0182(10) 0.0398(12) 0.0335(11) 0.0020(9) 0.0026(8) -0.0001(8)
C3 0.0218(10) 0.0369(11) 0.0234(9) -0.0026(8) 0.0036(8) -0.0004(8)
C4 0.0195(9) 0.0303(10) 0.0215(9) 0.0018(8) 0.0048(7) 0.0019(8)
C5 0.0234(10) 0.0323(11) 0.0243(10) -0.0012(8) 0.0020(8) 0.0017(8)
C6 0.0320(11) 0.0312(11) 0.0296(11) -0.0043(9) 0.0104(9) 0.0021(9)
C7 0.0192(9) 0.0300(10) 0.0167(9) -0.0030(7) 0.0008(7) 0.0038(7)
C8 0.0266(10) 0.0308(10) 0.0220(9) 0.0022(8) 0.0030(8) -0.0026(8)
C9 0.0222(10) 0.0336(11) 0.0299(11) -0.0003(9) 0.0011(8) -0.0072(8)
C10 0.0193(9) 0.0288(10) 0.0228(9) -0.0031(8) -0.0025(7) 0.0012(8)
C11 0.0226(9) 0.0270(10) 0.0204(9) 0.0005(7) 0.0012(7) 0.0016(8)
C12 0.0166(9) 0.0304(10) 0.0220(9) -0.0019(8) 0.0032(7) -0.0008(7)
C13 0.0147(8) 0.0321(10) 0.0172(9) -0.0027(7) 0.0005(7) 0.0010(7)
C14 0.0177(9) 0.0265(10) 0.0215(9) -0.0035(7) 0.0015(7) 0.0033(7)
C15 0.0160(9) 0.0252(9) 0.0196(9) 0.0003(7) -0.0002(7) 0.0018(7)
C16 0.0102(8) 0.0271(9) 0.0164(8) -0.0012(7) 0.0001(6) -0.0016(7)
C17 0.0167(9) 0.0267(10) 0.0208(9) -0.0020(7) 0.0007(7) 0.0041(7)
C18 0.0193(9) 0.0286(10) 0.0192(9) 0.0013(7) -0.0010(7) 0.0041(7)
C19 0.0135(8) 0.0230(9) 0.0193(9) -0.0009(7) 0.0011(7) -0.0011(7)
C20 0.0163(9) 0.0316(10) 0.0194(9) -0.0045(7) 0.0001(7) -0.0036(7)
C21 0.0186(9) 0.0339(11) 0.0190(9) -0.0054(8) 0.0041(7) -0.0024(8)
C22 0.0135(8) 0.0264(9) 0.0237(9) 0.0008(7) 0.0045(7) 0.0001(7)
C23 0.0137(9) 0.0322(10) 0.0220(9) -0.0029(8) -0.0021(7) -0.0001(7)
C24 0.0157(9) 0.0288(10) 0.0177(8) -0.0030(7) 0.0010(7) 0.0014(7)
C25 0.0128(8) 0.0287(10) 0.0208(9) -0.0005(7) 0.0033(7) 0.0030(7)
C26 0.0247(10) 0.0255(10) 0.0240(9) 0.0038(8) 0.0017(8) -0.0013(8)
C27 0.0219(10) 0.0267(10) 0.0274(10) 0.0008(8) 0.0026(8) -0.0057(8)
C28 0.0170(9) 0.0275(10) 0.0249(9) -0.0029(8) 0.0002(7) 0.0038(7)
C29 0.0253(10) 0.0249(10) 0.0321(11) 0.0071(8) 0.0000(8) 0.0019(8)
C30 0.0193(9) 0.0257(10) 0.0319(10) 0.0037(8) 0.0026(8) -0.0029(8)
C31 0.0128(8) 0.0299(10) 0.0221(9) 0.0014(8) 0.0032(7) -0.0009(7)
C32 0.0221(10) 0.0361(12) 0.0329(11) 0.0046(9) 0.0070(8) 0.0089(8)
C33 0.0238(10) 0.0409(12) 0.0349(12) 0.0138(10) 0.0026(9) 0.0055(9)
C34 0.0181(9) 0.0423(12) 0.0227(10) 0.0044(9) 0.0017(7) -0.0058(8)
C35 0.0256(10) 0.0360(11) 0.0269(10) -0.0023(9) 0.0073(8) 0.0029(9)
C36 0.0237(10) 0.0269(10) 0.0268(10) 0.0024(8) 0.0047(8) 0.0043(8)
C37 0.0146(8) 0.0225(9) 0.0171(8) -0.0011(7) 0.0020(7) 0.0006(7)
C38 0.0150(9) 0.0290(10) 0.0158(8) -0.0004(7) 0.0024(7) 0.0007(7)
C39 0.0400(14) 0.0544(17) 0.0685(19) -0.0164(15) 0.0258(13) 0.0092(12)
C40 0.0336(12) 0.0567(16) 0.0353(12) 0.0121(11) -0.0126(10) -0.0001(11)
C41 0.0359(13) 0.0662(18) 0.0349(13) 0.0214(12) 0.0000(10) -0.0121(12)
C42 0.0246(11) 0.0691(18) 0.0342(12) 0.0055(12) -0.0064(9) -0.0157(11)
N1 0.0198(8) 0.0429(10) 0.0163(8) -0.0014(7) 0.0011(6) 0.0068(7)
N2 0.0133(8) 0.0403(10) 0.0214(8) 0.0015(7) 0.0027(6) 0.0013(7)
O1 0.0250(8) 0.0481(10) 0.0620(12) -0.0107(9) 0.0147(8) 0.0073(7)
O2 0.0232(7) 0.0478(10) 0.0313(8) 0.0061(7) -0.0098(6) -0.0055(7)
O3 0.0304(8) 0.0663(12) 0.0234(8) 0.0116(8) 0.0057(6) 0.0001(8)
O4 0.0213(7) 0.0357(8) 0.0328(8) 0.0018(6) -0.0064(6) 0.0008(6)
C43 0.0351(13) 0.0558(16) 0.0358(12) 0.0048(11) 0.0083(10) -0.0042(11)
Cl1 0.0328(3) 0.0582(4) 0.0430(3) 0.0024(3) 0.0082(2) -0.0017(3)
Cl2 0.0441(4) 0.0526(4) 0.0501(4) 0.0122(3) 0.0141(3) -0.0035(3)
C44 0.106(4) 0.075(5) 0.080(6) 0.028(5) -0.077(7) -0.012(4)
Cl3 0.093(4) 0.116(4) 0.068(2) 0.026(2) 0.025(2) 0.033(3)
Cl4 0.0841(15) 0.0741(16) 0.070(2) 0.0020(13) 0.0104(12) -0.0114(11)
C44A 0.107(4) 0.076(5) 0.081(6) 0.028(5) -0.077(7) -0.013(4)
Cl3A 0.101(4) 0.117(4) 0.063(2) 0.037(3) 0.020(3) 0.053(3)
Cl4A 0.095(2) 0.105(2) 0.071(2) -0.0009(17) -0.0275(16) -0.0161(16)

loop_
_atom_type_symbol
_atom_type_description
_atom_type_scat_dispersion_real
_atom_type_scat_dispersion_imag
_atom_type_scat_source
C C 0.0181 0.0091 'International Tables Vol C Tables 4.2.6.8 and 6.1.1.4'
H H 0.0000 0.0000 'International Tables Vol C Tables 4.2.6.8 and 6.1.1.4'
Cl Cl 0.3639 0.7018 'International Tables Vol C Tables 4.2.6.8 and 6.1.1.4'
N N 0.0311 0.0180 'International Tables Vol C Tables 4.2.6.8 and 6.1.1.4'
O O 0.0492 0.0322 'International Tables Vol C Tables 4.2.6.8 and 6.1.1.4'

loop_
_geom_angle_atom_site_label_1
_geom_angle_atom_site_label_2
_geom_angle_atom_site_label_3
_geom_angle
_geom_angle_site_symmetry_1
_geom_angle_site_symmetry_3
_geom_angle_publ_flag
C6 C1 C2 119.5(2) . . ?
O1 C1 C2 115.5(2) . . ?
O1 C1 C6 124.9(2) . . ?
C3 C2 C1 120.5(2) . . ?
C2 C3 C4 120.9(2) . . ?
C3 C4 N1 120.40(18) . . ?
C5 C4 C3 118.10(19) . . ?
C5 C4 N1 121.50(18) . . ?
C4 C5 C6 121.2(2) . . ?
C1 C6 C5 119.8(2) . . ?
C8 C7 N1 120.25(18) . . ?
C12 C7 C8 119.17(18) . . ?
C12 C7 N1 120.57(18) . . ?
C9 C8 C7 120.68(19) . . ?
C8 C9 C10 119.75(19) . . ?
C11 C10 C9 120.19(18) . . ?
O2 C10 C9 115.12(18) . . ?
O2 C10 C11 124.69(19) . . ?
C10 C11 C12 119.56(19) . . ?
C7 C12 C11 120.59(18) . . ?
C14 C13 N1 121.42(18) . . ?
C18 C13 C14 119.09(18) . . ?
C18 C13 N1 119.49(18) . . ?
C15 C14 C13 120.12(18) . . ?
C14 C15 C16 121.51(18) . . ?
C15 C16 C17 117.65(17) . . ?
C15 C16 C37 120.26(17) . . ?
C17 C16 C37 122.04(17) . . ?
C18 C17 C16 121.27(18) . . ?
C17 C18 C13 120.15(18) . . ?
C20 C19 C37 122.49(16) . . ?
C24 C19 C20 116.17(17) . . ?
C24 C19 C37 121.33(17) . . ?
C21 C20 C19 122.11(17) . . ?
C20 C21 C22 121.12(18) . . ?
C23 C22 C21 117.74(17) . . ?
C23 C22 N2 122.09(17) . . ?
N2 C22 C21 120.17(17) . . ?
C24 C23 C22 120.66(17) . . ?
C23 C24 C19 122.18(18) . . ?
C26 C25 C30 119.18(18) . . ?
C26 C25 N2 119.89(18) . . ?
C30 C25 N2 120.93(18) . . ?
C25 C26 C27 121.11(19) . . ?
C28 C27 C26 119.37(19) . . ?
C27 C28 C29 119.87(18) . . ?
O4 C28 C27 124.12(19) . . ?
O4 C28 C29 116.01(18) . . ?
C30 C29 C28 120.30(19) . . ?
C29 C30 C25 120.13(19) . . ?
C32 C31 C36 118.99(19) . . ?
C32 C31 N2 121.66(18) . . ?
C36 C31 N2 119.32(18) . . ?
C31 C32 C33 121.0(2) . . ?
C34 C33 C32 119.3(2) . . ?
C35 C34 C33 120.0(2) . . ?
O3 C34 C33 124.1(2) . . ?
O3 C34 C35 115.9(2) . . ?
C34 C35 C36 120.3(2) . . ?
C35 C36 C31 120.38(19) . . ?
C19 C37 C16 118.25(15) . . ?
C38 C37 C16 119.58(16) . . ?
C38 C37 C19 122.16(16) . . ?
C37 C38 C38 126.4(2) . 2_655 ?
C4 N1 C7 119.51(16) . . ?
C4 N1 C13 120.72(16) . . ?
C13 N1 C7 117.55(16) . . ?
C22 N2 C25 120.60(16) . . ?
C22 N2 C31 121.00(16) . . ?
C31 N2 C25 117.36(15) . . ?
C1 O1 C39 117.0(2) . . ?
C10 O2 C40 117.07(17) . . ?
C34 O3 C41 117.2(2) . . ?
C28 O4 C42 116.62(17) . . ?
Cl1 C43 Cl2 111.04(15) . . ?
Cl3 C44 Cl4 112.4(7) . . ?
Cl3A C44A Cl4A 100.3(7) . . ?

loop_
_geom_bond_atom_site_label_1
_geom_bond_atom_site_label_2
_geom_bond_distance
_geom_bond_site_symmetry_2
_geom_bond_publ_flag
C1 C2 1.392(3) . ?
C1 C6 1.388(3) . ?
C1 O1 1.379(3) . ?
C2 C3 1.381(3) . ?
C3 C4 1.400(3) . ?
C4 C5 1.394(3) . ?
C4 N1 1.414(3) . ?
C5 C6 1.394(3) . ?
C7 C8 1.394(3) . ?
C7 C12 1.389(3) . ?
C7 N1 1.427(2) . ?
C8 C9 1.379(3) . ?
C9 C10 1.394(3) . ?
C10 C11 1.388(3) . ?
C10 O2 1.370(2) . ?
C11 C12 1.391(3) . ?
C13 C14 1.394(3) . ?
C13 C18 1.393(3) . ?
C13 N1 1.425(2) . ?
C14 C15 1.387(3) . ?
C15 C16 1.395(3) . ?
C16 C17 1.397(3) . ?
C16 C37 1.492(2) . ?
C17 C18 1.391(3) . ?
C19 C20 1.406(3) . ?
C19 C24 1.402(3) . ?
C19 C37 1.477(2) . ?
C20 C21 1.376(3) . ?
C21 C22 1.403(3) . ?
C22 C23 1.394(3) . ?
C22 N2 1.400(2) . ?
C23 C24 1.392(3) . ?
C25 C26 1.382(3) . ?
C25 C30 1.392(3) . ?
C25 N2 1.427(2) . ?
C26 C27 1.392(3) . ?
C27 C28 1.385(3) . ?
C28 C29 1.392(3) . ?
C28 O4 1.370(2) . ?
C29 C30 1.384(3) . ?
C31 C32 1.384(3) . ?
C31 C36 1.390(3) . ?
C31 N2 1.426(3) . ?
C32 C33 1.393(3) . ?
C33 C34 1.386(3) . ?
C34 C35 1.383(3) . ?
C34 O3 1.379(3) . ?
C35 C36 1.384(3) . ?
C37 C38 1.361(3) . ?
C38 C38 1.444(4) 2_655 ?
C39 O1 1.424(3) . ?
C40 O2 1.420(3) . ?
C41 O3 1.418(3) . ?
C42 O4 1.423(3) . ?
C43 Cl1 1.763(3) . ?
C43 Cl2 1.771(3) . ?
C44 Cl3 1.639(16) . ?
C44 Cl4 1.870(16) . ?
C44A Cl3A 1.892(15) . ?
C44A Cl4A 1.917(18) . ?
